data_4312127
loop_
_publ_author_name
'Martin A. Bennett'
'Suresh K. Bhargava'
'Alan M. Bond'
'Alison J. Edwards'
'Si-Xuan Guo'
'Steven H. Priv\'er'
'A. David Rae'
'Anthony C. Willis'

_publ_section_title
;
 Synthesis, Characterization, and Electrochemical Relationships of
 Dinuclear Complexes of Platinum(II) and Platinum(III) Containing
 Ortho-Metalated Tertiary Arsine Ligands
;
_journal_name_full 'Inorganic Chemistry'
_journal_page_first 7752
_journal_page_last 7763
_journal_paper_doi 10.1021/ic0498790
_journal_volume 43
_journal_year 2004
_chemical_compound_source
;
?
;
_chemical_formula_moiety ' C76 H64 As4 I2 Pt2, 2(C H2 Cl2) '
_chemical_formula_sum 'C78 H68 As4 Cl4 I2 Pt2'
_chemical_formula_weight 2090.88
_chemical_melting_point ?
_chemical_name_systematic
;                                                                               
?                                                                               
;
_space_group_IT_number 14
_symmetry_cell_setting monoclinic
_symmetry_space_group_name_Hall '-P 2ybc'
_symmetry_space_group_name_H-M 'P 1 21/c 1'
_atom_sites_solution_hydrogens geom
_atom_sites_solution_primary direct
_audit_creation_date 02-11-11
_audit_creation_method CRYSTALS_ver_12-03-99
_audit_update_record
;
2002-10-16 - Report on C76 H64 As4 I2 Pt2 
             by A. David Rae  and  Anthony C. Willis
             for  Steven Priver and Martin Bennett

2002-10-16 - passes checkcif tests with minor warnings  
2002-11-13 - invert to match previous compounds
2002-11-15 - checkcif
;
_cell_angle_alpha 90
_cell_angle_beta 91.6151(3)
_cell_angle_gamma 90
_cell_formula_units_Z 4
_cell_length_a 13.9842(1)
_cell_length_b 13.0891(1)
_cell_length_c 39.8723(3)
_cell_measurement_reflns_used 122250
_cell_measurement_temperature 200
_cell_measurement_theta_max 25
_cell_measurement_theta_min 3
_cell_volume 7295.35(9)
_computing_cell_refinement
; 
 Denzo/Scalepack (Otwinowski & Minor, 1996) 
;
_computing_data_collection
; 
 COLLECT (Nonius BV, 1997) 
;
_computing_data_reduction
; 
 Denzo/Scalepack (Otwinowski & Minor, 1996) 
;
_computing_molecular_graphics
; 
ORTEP-II (Johnson 1976) in teXsan (MSC, 1992-1997)
;
_computing_publication_material
; 
 CRYSTALS (Watkin et al 2001) 
;
_computing_structure_refinement
; 
 RAELS00 (Rae, 2000) 
;
_computing_structure_solution
; 
 SIR92 (Altomare et al, 1994) 
;
_diffrn_ambient_temperature 200
_diffrn_measured_fraction_theta_full 0.999
_diffrn_measured_fraction_theta_max 0.999
_diffrn_measurement_device_type
; 
Enraf Nonius Kappa CCD 
;
_diffrn_measurement_method ' \f and \w scans with CCD '
_diffrn_radiation_monochromator graphite
_diffrn_radiation_type 'Mo K\a'
_diffrn_radiation_wavelength 0.71073
_diffrn_reflns_av_R_equivalents 0.09
_diffrn_reflns_limit_h_max 16
_diffrn_reflns_limit_h_min -16
_diffrn_reflns_limit_k_max 15
_diffrn_reflns_limit_k_min 0
_diffrn_reflns_limit_l_max 47
_diffrn_reflns_limit_l_min 0
_diffrn_reflns_number 12848
_diffrn_reflns_theta_full 25.0
_diffrn_reflns_theta_max 25.01
_diffrn_reflns_theta_min 4.09
_diffrn_standards_decay_% 0.00
_diffrn_standards_interval_count 0
_diffrn_standards_interval_time 0
_diffrn_standards_number 0
_exptl_absorpt_coefficient_mu 6.67
_exptl_absorpt_correction_T_max 0.790
_exptl_absorpt_correction_T_min 0.536
_exptl_absorpt_correction_type integration
_exptl_absorpt_process_details
;
via Gaussian method (Coppens, 1970) implemented in maXus (2000)
;
_exptl_crystal_colour ' black '
_exptl_crystal_density_diffrn 1.904
_exptl_crystal_density_meas ?
_exptl_crystal_description ' needle '
_exptl_crystal_F_000 3992
_exptl_crystal_size_max 0.33
_exptl_crystal_size_mid 0.04
_exptl_crystal_size_min 0.04
_refine_diff_density_max 1.65
_refine_diff_density_min -1.59
_refine_ls_extinction_method None
_refine_ls_goodness_of_fit_ref 1.16
_refine_ls_hydrogen_treatment noref
_refine_ls_matrix_type full
_refine_ls_number_parameters 277
_refine_ls_number_reflns 10083
_refine_ls_R_factor_gt 0.039
_refine_ls_shift/su_max 0.3
_refine_ls_structure_factor_coef F
_refine_ls_weighting_details 'w = 1/[\s^2^(Fo) + 0.0009|Fo|^2^]'
_refine_ls_weighting_scheme sigma
_refine_ls_wR_factor_ref 0.054
_reflns_limit_h_max 16
_reflns_limit_h_min -16
_reflns_limit_k_max 15
_reflns_limit_k_min 0
_reflns_limit_l_max 47
_reflns_limit_l_min 0
_reflns_number_gt 10083
_reflns_number_total 12843
_reflns_threshold_expression >3.00\s(I)
_cod_data_source_file ic0498790si20040130_085008_5.cif
_cod_data_source_block complex7
_cod_depositor_comments
;
The following automatic conversions were performed:
'_symmetry_cell_setting' value 'Monoclinic ' changed to 'monoclinic'
according to '/home/adriana/struct/CIF-dictionaries/cif_core.dic'
dictionary named 'cif_core.dic' version 2.4.1 from 2010-06-29.

Automatic conversion script
Id: cif_fix_enum 1555 2011-01-17 13:19:09Z saulius 

The following automatic conversions were performed:

'_chemical_melting_point' value 'not measured' was changed to '?' -
the value is undefined or not given.

Automatic conversion script
Id: cif_fix_values 1569 2011-02-09 13:29:24Z adriana 
;
_cod_original_sg_symbol_H-M 'P 1 21/c 1 '
_cod_original_formula_sum ' C78 H68 As4 Cl4 I2 Pt2 '
_cod_database_code 4312127

loop_
_symmetry_equiv_pos_as_xyz
x,y,z
-x,-y,-z
-x,y+1/2,-z+1/2
x,-y+1/2,z+1/2

loop_
_atom_site_aniso_label
_atom_site_aniso_U_11
_atom_site_aniso_U_22
_atom_site_aniso_U_33
_atom_site_aniso_U_12
_atom_site_aniso_U_13
_atom_site_aniso_U_23
Pt1 0.0206(2) 0.0198(2) 0.0178(2) -0.0006(1) 0.0025(1) 0.0001(1)
Pt2 0.0239(2) 0.0214(2) 0.0185(2) -0.0029(1) 0.0038(1) 0.0003(1)
I1 0.0310(4) 0.0494(4) 0.0232(3) -0.0058(3) 0.0040(2) 0.0027(3)
I2 0.0450(4) 0.0374(4) 0.0293(3) -0.0074(3) 0.0107(3) 0.0040(3)
As1 0.0280(5) 0.0258(4) 0.0199(4) -0.0039(4) 0.0011(3) 0.0006(3)
As2 0.0307(5) 0.0206(4) 0.0239(4) -0.0019(4) 0.0022(4) 0.0006(3)
As3 0.0216(4) 0.0244(4) 0.0220(4) -0.0004(3) 0.0005(3) -0.0025(3)
As4 0.0262(5) 0.0201(4) 0.0226(4) 0.0012(4) 0.0043(3) 0.0005(3)
C111 0.0300(5) 0.0269(5) 0.0212(5) -0.0049(4) 0.0021(4) 0.0008(4)
C112 0.032(1) 0.026(1) 0.021(1) -0.003(1) 0.003(1) 0.001(1)
C113 0.036(2) 0.028(1) 0.024(1) -0.004(1) 0.006(1) 0.002(1)
C114 0.037(2) 0.036(2) 0.029(2) -0.009(1) 0.007(1) 0.003(1)
C115 0.036(1) 0.041(2) 0.029(2) -0.014(2) 0.003(1) 0.003(2)
C116 0.033(1) 0.034(1) 0.024(1) -0.010(1) 0.002(1) 0.001(1)
C117 0.043(2) 0.045(3) 0.036(3) -0.013(2) 0.011(2) 0.006(3)
C121 0.030(1) 0.028(1) 0.029(1) -0.003(1) 0.000(1) 0.003(1)
C122 0.039(1) 0.038(2) 0.032(1) -0.001(1) -0.006(1) 0.008(1)
C123 0.044(2) 0.046(3) 0.050(2) 0.001(2) -0.013(2) 0.015(2)
C124 0.036(2) 0.042(2) 0.071(3) 0.003(2) -0.008(2) 0.014(3)
C125 0.035(1) 0.041(3) 0.066(3) 0.006(2) 0.006(2) 0.008(2)
C126 0.033(1) 0.035(2) 0.042(1) 0.002(1) 0.006(1) 0.004(1)
C131 0.033(1) 0.032(1) 0.022(1) -0.001(1) 0.001(1) -0.003(1)
C132 0.040(2) 0.044(1) 0.022(1) 0.002(1) 0.005(1) -0.001(1)
C133 0.054(3) 0.063(3) 0.025(1) 0.008(3) 0.007(1) -0.007(1)
C134 0.059(4) 0.062(3) 0.034(2) 0.010(3) 0.001(2) -0.019(2)
C135 0.048(4) 0.043(1) 0.041(2) 0.005(2) -0.005(2) -0.018(2)
C136 0.036(2) 0.032(1) 0.032(1) -0.001(1) -0.003(2) -0.008(1)
C211 0.032(1) 0.022(1) 0.026(1) -0.002(1) 0.004(1) 0.001(1)
C212 0.033(1) 0.023(1) 0.024(1) -0.004(1) 0.003(1) 0.000(1)
C213 0.034(1) 0.029(2) 0.026(1) -0.005(1) 0.004(1) 0.001(1)
C214 0.036(1) 0.035(2) 0.036(2) 0.000(1) 0.010(1) 0.005(2)
C215 0.041(1) 0.033(2) 0.043(2) 0.005(1) 0.016(1) 0.007(2)
C216 0.038(1) 0.026(1) 0.035(1) 0.002(1) 0.010(1) 0.004(1)
C217 0.039(1) 0.047(4) 0.045(3) 0.001(2) 0.016(2) 0.008(3)
C221 0.037(1) 0.023(1) 0.027(1) -0.002(1) 0.000(1) 0.002(1)
C222 0.045(2) 0.033(1) 0.039(2) -0.006(1) 0.000(2) 0.014(1)
C223 0.060(3) 0.037(2) 0.047(3) -0.007(2) -0.006(3) 0.020(2)
C224 0.064(3) 0.030(2) 0.044(2) -0.001(2) -0.014(2) 0.011(2)
C225 0.051(2) 0.031(2) 0.047(3) 0.001(2) -0.015(2) 0.007(2)
C226 0.039(1) 0.028(2) 0.039(2) -0.001(1) -0.007(1) 0.005(1)
C231 0.036(1) 0.024(1) 0.029(1) -0.006(1) -0.001(1) 0.002(1)
C232 0.034(1) 0.037(2) 0.040(2) -0.009(1) -0.002(1) 0.005(1)
C233 0.043(1) 0.050(3) 0.056(4) -0.020(2) -0.008(2) 0.010(2)
C234 0.062(2) 0.042(2) 0.057(4) -0.026(2) -0.018(2) 0.008(2)
C235 0.069(3) 0.027(2) 0.042(3) -0.015(2) -0.015(3) 0.002(2)
C236 0.051(2) 0.022(1) 0.030(2) -0.005(1) -0.006(2) 0.000(1)
C311 0.023(1) 0.031(1) 0.024(1) 0.000(1) 0.002(1) -0.003(1)
C312 0.028(1) 0.028(1) 0.024(1) -0.001(1) 0.004(1) -0.003(1)
C313 0.033(1) 0.040(2) 0.029(1) 0.001(2) 0.009(1) -0.004(1)
C314 0.030(1) 0.064(3) 0.037(2) 0.004(2) 0.011(1) -0.004(2)
C315 0.024(1) 0.072(3) 0.038(2) 0.002(1) 0.006(1) -0.004(2)
C316 0.022(1) 0.050(2) 0.030(1) 0.000(1) 0.002(1) -0.003(1)
C317 0.036(2) 0.094(5) 0.048(3) 0.008(3) 0.019(2) -0.005(3)
C321 0.027(1) 0.029(1) 0.023(1) 0.000(1) -0.001(1) -0.001(1)
C322 0.029(2) 0.036(2) 0.022(1) -0.003(1) 0.000(1) -0.002(1)
C323 0.040(3) 0.048(3) 0.023(1) -0.006(2) -0.001(1) 0.002(1)
C324 0.051(4) 0.050(3) 0.029(1) -0.001(3) -0.007(1) 0.008(1)
C325 0.050(3) 0.042(2) 0.034(1) 0.008(2) -0.009(2) 0.007(2)
C326 0.036(2) 0.033(1) 0.030(1) 0.006(1) -0.005(1) 0.001(1)
C331 0.030(1) 0.025(1) 0.025(1) 0.000(1) 0.001(1) -0.004(1)
C332 0.036(1) 0.030(1) 0.030(2) 0.007(1) 0.004(1) -0.004(1)
C333 0.057(3) 0.032(1) 0.036(3) 0.011(1) 0.005(3) -0.007(2)
C334 0.071(4) 0.028(1) 0.039(3) 0.003(1) 0.000(3) -0.010(1)
C335 0.058(3) 0.029(1) 0.043(3) -0.008(1) -0.004(3) -0.010(1)
C336 0.038(1) 0.028(1) 0.035(2) -0.006(1) -0.002(1) -0.006(1)
C411 0.028(1) 0.023(1) 0.023(1) 0.000(1) 0.005(1) 0.000(1)
C412 0.029(1) 0.026(1) 0.023(1) -0.003(1) 0.004(1) 0.001(1)
C413 0.032(2) 0.035(2) 0.023(1) -0.006(1) 0.005(1) 0.001(1)
C414 0.037(2) 0.040(2) 0.026(1) -0.003(2) 0.010(1) -0.003(1)
C415 0.042(2) 0.034(2) 0.029(1) 0.003(2) 0.012(1) -0.005(1)
C416 0.035(1) 0.026(1) 0.026(1) 0.003(1) 0.008(1) -0.002(1)
C417 0.046(3) 0.055(4) 0.029(1) -0.005(3) 0.015(2) -0.006(2)
C421 0.031(1) 0.026(1) 0.028(1) 0.006(1) 0.000(1) -0.002(1)
C422 0.049(1) 0.027(1) 0.031(1) 0.007(1) -0.007(1) 0.002(1)
C423 0.066(2) 0.037(3) 0.044(2) 0.018(2) -0.021(2) -0.003(2)
C424 0.054(2) 0.059(4) 0.057(3) 0.029(2) -0.023(2) -0.017(3)
C425 0.034(1) 0.074(4) 0.055(3) 0.019(1) -0.009(1) -0.019(3)
C426 0.028(1) 0.051(2) 0.039(2) 0.007(1) 0.001(1) -0.008(2)
C431 0.029(1) 0.022(1) 0.044(1) -0.001(1) 0.007(1) 0.000(1)
C432 0.038(2) 0.033(2) 0.061(2) -0.001(1) 0.017(2) 0.015(1)
C433 0.044(3) 0.037(2) 0.110(4) -0.006(2) 0.028(3) 0.021(3)
C434 0.039(2) 0.032(2) 0.144(6) -0.011(2) 0.018(3) -0.004(3)
C435 0.037(2) 0.039(2) 0.113(4) -0.008(2) 0.001(3) -0.027(3)
C436 0.033(1) 0.033(1) 0.063(2) -0.003(1) 0.000(1) -0.017(1)
C1 0.189(3) 0.313(7) 0.146(4) 0.063(5) 0.007(2) -0.048(5)
Cl1 0.183(3) 0.404(13) 0.123(4) 0.025(4) 0.024(2) -0.029(6)
Cl2 0.222(7) 0.361(9) 0.225(10) 0.123(8) -0.045(4) -0.127(9)
C2 1.214(35) 0.642(33) 1.111(51) -0.549(20) 0.992(33) -0.416(30)
Cl3 1.177(30) 0.611(29) 0.873(39) -0.590(18) 0.898(26) -0.513(26)
Cl4 1.215(37) 0.859(36) 1.303(67) -0.464(29) 1.030(39) -0.147(37)
H1C113 0.040 0.028 0.024 -0.001 0.007 0.002
H1C115 0.040 0.052 0.034 -0.021 0.002 0.004
H1C116 0.035 0.037 0.025 -0.012 0.000 0.001
H1C117 0.045 0.040 0.034 -0.008 0.013 0.006
H2C117 0.039 0.058 0.041 -0.013 0.011 0.010
H3C117 0.051 0.047 0.038 -0.020 0.012 0.004
H4C117 0.045 0.057 0.041 -0.021 0.010 0.007
H5C117 0.050 0.039 0.034 -0.013 0.013 0.004
H6C117 0.041 0.048 0.037 -0.007 0.013 0.009
H1C122 0.050 0.049 0.026 0.003 -0.003 0.010
H1C123 0.061 0.062 0.054 0.006 -0.019 0.022
H1C124 0.040 0.050 0.095 0.006 -0.012 0.020
H1C125 0.042 0.054 0.085 0.015 0.017 0.010
H1C126 0.041 0.044 0.039 0.007 0.013 0.003
H1C132 0.038 0.045 0.023 0.001 0.006 0.006
H1C133 0.063 0.080 0.025 0.013 0.012 -0.002
H1C134 0.073 0.078 0.040 0.017 0.002 -0.029
H1C135 0.052 0.043 0.057 0.006 -0.010 -0.024
H1C136 0.033 0.027 0.039 -0.003 -0.004 -0.004
H1C213 0.036 0.030 0.025 -0.009 0.003 0.000
H1C215 0.050 0.039 0.057 0.012 0.026 0.012
H1C216 0.043 0.025 0.040 0.005 0.014 0.005
H1C217 0.038 0.047 0.038 -0.006 0.011 0.005
H2C217 0.049 0.044 0.051 0.003 0.024 0.005
H3C217 0.037 0.063 0.056 0.005 0.017 0.018
H4C217 0.046 0.053 0.059 0.009 0.025 0.014
H5C217 0.035 0.059 0.044 -0.003 0.011 0.012
H6C217 0.043 0.041 0.041 -0.003 0.017 0.003
H1C222 0.043 0.045 0.054 -0.009 0.002 0.025
H1C223 0.072 0.053 0.070 -0.015 -0.008 0.039
H1C224 0.079 0.035 0.053 -0.001 -0.022 0.016
H1C225 0.054 0.042 0.069 0.003 -0.023 0.014
H1C226 0.035 0.037 0.055 -0.003 -0.009 0.013
H1C232 0.031 0.042 0.039 -0.003 0.002 0.006
H1C233 0.040 0.069 0.071 -0.023 -0.008 0.016
H1C234 0.077 0.052 0.073 -0.038 -0.027 0.011
H1C235 0.091 0.025 0.043 -0.013 -0.021 0.000
H1C236 0.055 0.021 0.026 0.002 -0.003 -0.001
H1C313 0.040 0.037 0.029 0.000 0.012 -0.004
H1C315 0.023 0.099 0.045 0.003 0.005 -0.004
H1C316 0.022 0.054 0.030 -0.002 -0.001 -0.003
H1C317 0.044 0.082 0.046 0.007 0.023 -0.006
H2C317 0.034 0.113 0.053 -0.005 0.020 -0.008
H3C317 0.039 0.111 0.055 0.023 0.020 -0.004
H4C317 0.032 0.123 0.057 0.010 0.018 -0.006
H5C317 0.046 0.090 0.050 0.020 0.022 -0.004
H6C317 0.040 0.092 0.048 -0.004 0.022 -0.008
H1C322 0.028 0.038 0.023 -0.002 0.002 -0.006
H1C323 0.044 0.059 0.022 -0.009 0.001 0.000
H1C324 0.065 0.061 0.032 -0.001 -0.011 0.013
H1C325 0.064 0.049 0.044 0.017 -0.014 0.009
H1C326 0.037 0.034 0.034 0.010 -0.005 -0.002
H1C332 0.031 0.036 0.036 0.008 0.006 -0.004
H1C333 0.066 0.040 0.044 0.020 0.011 -0.008
H1C334 0.094 0.030 0.047 0.005 -0.001 -0.014
H1C335 0.069 0.035 0.059 -0.016 -0.008 -0.013
H1C336 0.033 0.033 0.043 -0.010 -0.001 -0.006
H1C413 0.035 0.039 0.023 -0.011 0.003 0.002
H1C415 0.054 0.038 0.034 0.007 0.016 -0.008
H1C416 0.040 0.024 0.028 0.004 0.008 -0.002
H1C417 0.043 0.060 0.026 -0.011 0.012 -0.003
H2C417 0.048 0.065 0.034 0.002 0.019 -0.007
H3C417 0.055 0.055 0.029 -0.007 0.017 -0.009
H4C417 0.056 0.059 0.034 0.001 0.020 -0.010
H5C417 0.048 0.055 0.026 -0.012 0.013 -0.005
H6C417 0.042 0.066 0.030 -0.005 0.015 -0.004
H1C422 0.057 0.033 0.030 -0.002 -0.004 0.009
H1C423 0.093 0.041 0.049 0.017 -0.031 0.004
H1C424 0.067 0.078 0.074 0.042 -0.036 -0.026
H1C425 0.030 0.112 0.071 0.019 -0.006 -0.026
H1C426 0.027 0.065 0.040 -0.001 0.007 -0.005
H1C432 0.047 0.050 0.047 0.003 0.019 0.022
H1C433 0.059 0.056 0.132 -0.005 0.043 0.041
H1C434 0.045 0.038 0.200 -0.017 0.023 -0.007
H1C435 0.046 0.060 0.138 -0.010 -0.009 -0.051
H1C436 0.040 0.049 0.050 0.000 -0.004 -0.024
H1C1 0.194 0.228 0.145 0.061 0.002 -0.024
H2C1 0.183 0.310 0.126 0.041 0.019 -0.022
H1C2 1.200 0.633 1.026 -0.561 0.957 -0.445
H2C2 1.273 0.613 1.318 -0.576 1.104 -0.483

loop_
_atom_site_label
_atom_site_fract_x
_atom_site_fract_y
_atom_site_fract_z
_atom_site_occupancy
_atom_site_U_iso_or_equiv
_atom_site_refinement_flags
_atom_site_thermal_displace_type
_atom_site_calc_flag
_atom_site_calc_attached_atom
Pt1 0.63432(2) 0.75992(2) 0.66528(1) 1.0 0.0194(1) . Uani d ?
Pt2 0.73054(2) 0.81728(2) 0.60902(1) 1.0 0.0212(1) . Uani d ?
I1 0.58213(4) 0.70292(5) 0.72934(1) 1.0 0.0344(2) . Uani d ?
I2 0.80685(5) 0.92018(5) 0.55354(1) 1.0 0.0371(2) . Uani d ?
As1 0.5826(1) 0.7718(1) 0.5770(1) 1.0 0.0246(3) . Uani d ?
As2 0.6808(1) 0.9947(1) 0.6225(1) 1.0 0.0250(3) . Uani d ?
As3 0.7678(1) 0.8437(1) 0.6976(1) 1.0 0.0227(3) . Uani d ?
As4 0.7098(1) 0.5910(1) 0.6585(1) 1.0 0.0229(3) . Uani d ?
C111 0.5062(4) 0.6865(4) 0.6045(1) 1.0 0.0260(4) . Uani d ?
C112 0.5180(4) 0.6895(5) 0.6396(1) 1.0 0.026(1) . Uani d ?
C113 0.4456(4) 0.6437(4) 0.6579(1) 1.0 0.029(1) . Uani d ?
C114 0.3654(4) 0.5972(4) 0.6434(1) 1.0 0.034(1) . Uani d ?
C115 0.3552(4) 0.5951(5) 0.6085(2) 1.0 0.035(1) . Uani d ?
C116 0.4257(5) 0.6398(5) 0.5893(1) 1.0 0.030(1) . Uani d ?
C117 0.2903(5) 0.5496(6) 0.6643(2) 1.0 0.041(2) . Uani d ?
C121 0.4773(4) 0.8614(5) 0.5617(1) 1.0 0.029(1) . Uani d ?
C122 0.4661(4) 0.8912(5) 0.5285(1) 1.0 0.037(1) . Uani d ?
C123 0.3867(5) 0.9485(5) 0.5181(1) 1.0 0.047(1) . Uani d ?
C124 0.3192(4) 0.9756(5) 0.5410(2) 1.0 0.050(2) . Uani d ?
C125 0.3297(4) 0.9464(5) 0.5741(2) 1.0 0.047(2) . Uani d ?
C126 0.4090(5) 0.8891(5) 0.5845(1) 1.0 0.036(1) . Uani d ?
C131 0.6101(5) 0.6901(4) 0.5371(1) 1.0 0.029(1) . Uani d ?
C132 0.6511(5) 0.7358(4) 0.5097(2) 1.0 0.035(1) . Uani d ?
C133 0.6775(5) 0.6770(5) 0.4824(1) 1.0 0.047(2) . Uani d ?
C134 0.6627(5) 0.5730(5) 0.4826(1) 1.0 0.051(2) . Uani d ?
C135 0.6221(5) 0.5267(4) 0.5098(2) 1.0 0.044(2) . Uani d ?
C136 0.5956(5) 0.5854(4) 0.5371(1) 1.0 0.034(1) . Uani d ?
C211 0.5742(4) 0.9872(5) 0.6524(1) 1.0 0.027(1) . Uani d ?
C212 0.5484(4) 0.8909(4) 0.6648(2) 1.0 0.027(1) . Uani d ?
C213 0.4625(4) 0.8863(4) 0.6819(1) 1.0 0.030(1) . Uani d ?
C214 0.4037(4) 0.9702(5) 0.6870(1) 1.0 0.036(1) . Uani d ?
C215 0.4307(4) 1.0649(4) 0.6746(2) 1.0 0.039(1) . Uani d ?
C216 0.5158(5) 1.0730(4) 0.6573(2) 1.0 0.033(1) . Uani d ?
C217 0.3127(5) 0.9603(6) 0.7056(2) 1.0 0.044(1) . Uani d ?
C221 0.6329(4) 1.0929(4) 0.5883(2) 1.0 0.029(1) . Uani d ?
C222 0.6952(4) 1.1630(5) 0.5747(2) 1.0 0.039(1) . Uani d ?
C223 0.6607(5) 1.2398(5) 0.5535(2) 1.0 0.048(2) . Uani d ?
C224 0.5642(5) 1.2461(5) 0.5459(2) 1.0 0.046(2) . Uani d ?
C225 0.5016(4) 1.1768(5) 0.5592(2) 1.0 0.043(1) . Uani d ?
C226 0.5360(4) 1.1000(4) 0.5805(2) 1.0 0.035(1) . Uani d ?
C231 0.7778(4) 1.0884(4) 0.6405(2) 1.0 0.030(1) . Uani d ?
C232 0.8728(4) 1.0742(4) 0.6328(2) 1.0 0.037(1) . Uani d ?
C233 0.9402(4) 1.1495(5) 0.6405(2) 1.0 0.050(1) . Uani d ?
C234 0.9122(5) 1.2386(5) 0.6557(2) 1.0 0.054(1) . Uani d ?
C235 0.8179(5) 1.2536(4) 0.6635(2) 1.0 0.046(1) . Uani d ?
C236 0.7504(4) 1.1783(4) 0.6559(2) 1.0 0.035(1) . Uani d ?
C311 0.8776(4) 0.8384(4) 0.6698(1) 1.0 0.026(1) . Uani d ?
C312 0.8638(4) 0.8198(5) 0.6354(2) 1.0 0.027(1) . Uani d ?
C313 0.9465(4) 0.8033(4) 0.6171(1) 1.0 0.034(1) . Uani d ?
C314 1.0385(4) 0.8046(4) 0.6313(2) 1.0 0.043(2) . Uani d ?
C315 1.0505(4) 0.8232(5) 0.6655(2) 1.0 0.044(1) . Uani d ?
C316 0.9700(4) 0.8400(5) 0.6846(1) 1.0 0.034(1) . Uani d ?
C317 1.1242(5) 0.7864(7) 0.6104(2) 1.0 0.059(3) . Uani d ?
C321 0.8099(4) 0.7884(4) 0.7417(1) 1.0 0.026(1) . Uani d ?
C322 0.7688(4) 0.8276(4) 0.7702(1) 1.0 0.029(1) . Uani d ?
C323 0.7919(5) 0.7867(5) 0.8016(1) 1.0 0.037(2) . Uani d ?
C324 0.8559(5) 0.7069(5) 0.8044(1) 1.0 0.043(2) . Uani d ?
C325 0.8971(5) 0.6673(5) 0.7762(2) 1.0 0.042(2) . Uani d ?
C326 0.8741(4) 0.7081(5) 0.7448(1) 1.0 0.033(1) . Uani d ?
C331 0.7582(4) 0.9841(4) 0.7136(2) 1.0 0.027(1) . Uani d ?
C332 0.6719(4) 1.0220(4) 0.7244(2) 1.0 0.032(1) . Uani d ?
C333 0.6683(4) 1.1159(5) 0.7407(2) 1.0 0.041(2) . Uani d ?
C334 0.7510(5) 1.1714(4) 0.7461(2) 1.0 0.046(2) . Uani d ?
C335 0.8373(4) 1.1345(4) 0.7354(2) 1.0 0.044(2) . Uani d ?
C336 0.8409(4) 1.0406(5) 0.7191(2) 1.0 0.033(1) . Uani d ?
C411 0.7575(4) 0.5815(5) 0.6144(1) 1.0 0.025(1) . Uani d ?
C412 0.7744(5) 0.6697(4) 0.5954(1) 1.0 0.026(1) . Uani d ?
C413 0.8217(4) 0.6553(4) 0.5653(1) 1.0 0.030(1) . Uani d ?
C414 0.8516(3) 0.5606(5) 0.5538(1) 1.0 0.034(2) . Uani d ?
C415 0.8341(4) 0.4742(4) 0.5730(2) 1.0 0.035(2) . Uani d ?
C416 0.7871(5) 0.4851(4) 0.6032(1) 1.0 0.029(1) . Uani d ?
C417 0.9019(5) 0.5501(6) 0.5214(2) 1.0 0.043(3) . Uani d ?
C421 0.8226(4) 0.5395(5) 0.6832(1) 1.0 0.029(1) . Uani d ?
C422 0.8153(4) 0.4818(5) 0.7122(2) 1.0 0.036(1) . Uani d ?
C423 0.8971(5) 0.4423(5) 0.7281(1) 1.0 0.050(2) . Uani d ?
C424 0.9856(5) 0.4607(6) 0.7151(2) 1.0 0.057(3) . Uani d ?
C425 0.9937(4) 0.5179(6) 0.6863(2) 1.0 0.054(2) . Uani d ?
C426 0.9120(4) 0.5574(5) 0.6703(1) 1.0 0.039(1) . Uani d ?
C431 0.6170(4) 0.4795(5) 0.6610(2) 1.0 0.031(1) . Uani d ?
C432 0.5811(5) 0.4473(5) 0.6913(1) 1.0 0.043(1) . Uani d ?
C433 0.5073(5) 0.3760(5) 0.6918(2) 1.0 0.063(2) . Uani d ?
C434 0.4698(5) 0.3373(5) 0.6621(2) 1.0 0.072(2) . Uani d ?
C435 0.5050(5) 0.3687(6) 0.6319(2) 1.0 0.063(1) . Uani d ?
C436 0.5788(5) 0.4401(5) 0.6313(1) 1.0 0.043(1) . Uani d ?
C1 0.9017(18) 0.8720(10) 0.9004(4) 1.0 0.216(4) . Uani d ?
Cl1 0.8128(6) 0.7915(9) 0.8973(2) 1.0 0.236(5) . Uani d ?
Cl2 0.9019(6) 0.9892(10) 0.9143(2) 1.0 0.270(10) . Uani d ?
C2 0.9602(21) 0.1893(22) 0.4998(8) 1.0 0.971(23) . Uani d ?
Cl3 0.8652(19) 0.2614(17) 0.4966(5) 1.0 0.871(21) . Uani d ?
Cl4 1.0145(19) 0.1452(24) 0.5336(7) 1.0 1.107(29) . Uani d ?
H1C113 0.4520 0.6446 0.6830 1.0 0.030 . Uani c ?
H1C115 0.2980 0.5621 0.5975 1.0 0.042 . Uani c ?
H1C116 0.4187 0.6386 0.5643 1.0 0.032 . Uani c ?
H1C117 0.3086 0.5577 0.6886 0.5 0.039 . Uani c ?
H2C117 0.2275 0.5839 0.6596 0.5 0.046 . Uani c ?
H3C117 0.2847 0.4753 0.6588 0.5 0.045 . Uani c ?
H4C117 0.2386 0.5202 0.6494 0.5 0.047 . Uani c ?
H5C117 0.3197 0.4940 0.6784 0.5 0.041 . Uani c ?
H6C117 0.2625 0.6027 0.6792 0.5 0.042 . Uani c ?
H1C122 0.5151 0.8714 0.5119 1.0 0.042 . Uani c ?
H1C123 0.3788 0.9699 0.4942 1.0 0.060 . Uani c ?
H1C124 0.2623 1.0168 0.5336 1.0 0.062 . Uani c ?
H1C125 0.2805 0.9663 0.5906 1.0 0.060 . Uani c ?
H1C126 0.4167 0.8679 0.6085 1.0 0.041 . Uani c ?
H1C132 0.6618 0.8113 0.5095 1.0 0.035 . Uani c ?
H1C133 0.7071 0.7103 0.4626 1.0 0.056 . Uani c ?
H1C134 0.6817 0.5308 0.4630 1.0 0.064 . Uani c ?
H1C135 0.6115 0.4512 0.5098 1.0 0.051 . Uani c ?
H1C136 0.5661 0.5519 0.5568 1.0 0.033 . Uani c ?
H1C213 0.4422 0.8187 0.6910 1.0 0.031 . Uani c ?
H1C215 0.3896 1.1263 0.6779 1.0 0.048 . Uani c ?
H1C216 0.5355 1.1409 0.6483 1.0 0.036 . Uani c ?
H1C217 0.3041 0.8877 0.7127 0.5 0.041 . Uani c ?
H2C217 0.3154 1.0055 0.7258 0.5 0.047 . Uani c ?
H3C217 0.2575 0.9811 0.6905 0.5 0.052 . Uani c ?
H4C217 0.2806 1.0285 0.7066 0.5 0.052 . Uani c ?
H5C217 0.2693 0.9107 0.6936 0.5 0.046 . Uani c ?
H6C217 0.3272 0.9351 0.7288 0.5 0.042 . Uani c ?
H1C222 0.7653 1.1584 0.5802 1.0 0.047 . Uani c ?
H1C223 0.7059 1.2903 0.5437 1.0 0.065 . Uani c ?
H1C224 0.5394 1.3013 0.5306 1.0 0.056 . Uani c ?
H1C225 0.4315 1.1817 0.5537 1.0 0.055 . Uani c ?
H1C226 0.4906 1.0497 0.5902 1.0 0.043 . Uani c ?
H1C232 0.8931 1.0095 0.6217 1.0 0.037 . Uani c ?
H1C233 1.0088 1.1390 0.6349 1.0 0.060 . Uani c ?
H1C234 0.9607 1.2927 0.6612 1.0 0.068 . Uani c ?
H1C235 0.7980 1.3184 0.6746 1.0 0.053 . Uani c ?
H1C236 0.6820 1.1891 0.6615 1.0 0.034 . Uani c ?
H1C313 0.9390 0.7898 0.5925 1.0 0.035 . Uani c ?
H1C315 1.1160 0.8245 0.6762 1.0 0.056 . Uani c ?
H1C316 0.9781 0.8535 0.7092 1.0 0.035 . Uani c ?
H1C317 1.1031 0.7744 0.5866 0.5 0.057 . Uani c ?
H2C317 1.1670 0.8476 0.6117 0.5 0.066 . Uani c ?
H3C317 1.1597 0.7252 0.6191 0.5 0.068 . Uani c ?
H4C317 1.1835 0.7904 0.6250 0.5 0.070 . Uani c ?
H5C317 1.1195 0.7172 0.5999 0.5 0.062 . Uani c ?
H6C317 1.1268 0.8396 0.5925 0.5 0.059 . Uani c ?
H1C322 0.7224 0.8855 0.7681 1.0 0.030 . Uani c ?
H1C323 0.7622 0.8152 0.8221 1.0 0.042 . Uani c ?
H1C324 0.8725 0.6775 0.8269 1.0 0.053 . Uani c ?
H1C325 0.9435 0.6094 0.7784 1.0 0.052 . Uani c ?
H1C326 0.9040 0.6794 0.7243 1.0 0.035 . Uani c ?
H1C332 0.6118 0.9816 0.7205 1.0 0.034 . Uani c ?
H1C333 0.6059 1.1430 0.7485 1.0 0.050 . Uani c ?
H1C334 0.7485 1.2388 0.7578 1.0 0.057 . Uani c ?
H1C335 0.8971 1.1751 0.7394 1.0 0.055 . Uani c ?
H1C336 0.9035 1.0138 0.7113 1.0 0.036 . Uani c ?
H1C413 0.8347 0.7167 0.5512 1.0 0.032 . Uani c ?
H1C415 0.8549 0.4052 0.5653 1.0 0.042 . Uani c ?
H1C416 0.7744 0.4233 0.6172 1.0 0.031 . Uani c ?
H1C417 0.9086 0.6189 0.5108 0.5 0.043 . Uani c ?
H2C417 0.9667 0.5198 0.5257 0.5 0.049 . Uani c ?
H3C417 0.8639 0.5044 0.5059 0.5 0.046 . Uani c ?
H4C417 0.9175 0.4765 0.5175 0.5 0.049 . Uani c ?
H5C417 0.8594 0.5756 0.5026 0.5 0.043 . Uani c ?
H6C417 0.9622 0.5910 0.5224 0.5 0.046 . Uani c ?
H1C422 0.7511 0.4685 0.7216 1.0 0.040 . Uani c ?
H1C423 0.8916 0.4007 0.7490 1.0 0.062 . Uani c ?
H1C424 1.0443 0.4323 0.7265 1.0 0.074 . Uani c ?
H1C425 1.0581 0.5310 0.6769 1.0 0.071 . Uani c ?
H1C426 0.9179 0.5990 0.6494 1.0 0.044 . Uani c ?
H1C432 0.6083 0.4754 0.7128 1.0 0.048 . Uani c ?
H1C433 0.4815 0.3529 0.7137 1.0 0.082 . Uani c ?
H1C434 0.4168 0.2861 0.6625 1.0 0.094 . Uani c ?
H1C435 0.4775 0.3404 0.6104 1.0 0.081 . Uani c ?
H1C436 0.6043 0.4629 0.6094 1.0 0.046 . Uani c ?
H1C1 0.9256 0.8776 0.8771 1.0 0.189 . Uani c ?
H2C1 0.9505 0.8362 0.9150 1.0 0.206 . Uani c ?
H1C2 1.0107 0.2287 0.4881 1.0 0.936 . Uani c ?
H2C2 0.9432 0.1269 0.4865 1.0 1.048 . Uani c ?

loop_
_atom_type_symbol
_atom_type_scat_dispersion_real
_atom_type_scat_dispersion_imag
_atom_type_scat_Cromer_Mann_a1
_atom_type_scat_Cromer_Mann_b1
_atom_type_scat_Cromer_Mann_a2
_atom_type_scat_Cromer_Mann_b2
_atom_type_scat_Cromer_Mann_a3
_atom_type_scat_Cromer_Mann_b3
_atom_type_scat_Cromer_Mann_a4
_atom_type_scat_Cromer_Mann_b4
_atom_type_scat_Cromer_Mann_c
_atom_type_scat_source
'C   ' 0.0033 0.0016 2.3100 20.8439 1.0200 10.2075 1.5886 0.5687 0.8650 51.6512 0.2156 International_Tables_Vol_IV_Table_2.2B
'H   ' 0.0000 0.0000 0.4930 10.5109 0.3229 26.1257 0.1402 3.1424 0.0408 57.7997 0.0030 International_Tables_Vol_IV_Table_2.2B
'As  ' -0.0300 2.0070 16.6723 2.6345 6.0701 0.2647 3.4313 12.9479 4.2779 47.7972 2.5310 International_Tables_Vol_IV_Table_2.2B
'Cl  ' 0.1484 0.1585 11.4604 0.0104 7.1964 1.1662 6.2556 18.5194 1.6455 47.7784 -9.5574 International_Tables_Vol_IV_Table_2.2B
'I   ' -0.7260 1.8120 20.1472 4.3470 18.9949 0.3814 7.5138 27.7660 2.2735 66.8776 4.0712 International_Tables_Vol_IV_Table_2.2B
'Pt  ' -2.3520 8.3880 27.0059 1.5129 17.7639 8.8117 15.7131 0.4246 5.7837 38.6103 11.6883 International_Tables_Vol_IV_Table_2.2B

loop_
_exptl_crystal_face_index_h
_exptl_crystal_face_index_k
_exptl_crystal_face_index_l
_exptl_crystal_face_perp_dist
1 0 0 0.020
-1 0 0 0.020
0 1 0 0.150
0 -1 0 0.180
0 0 1 0.010
0 0 -1 0.030

loop_
_geom_angle_atom_site_label_1
_geom_angle_atom_site_label_2
_geom_angle_atom_site_label_3
_geom_angle
_geom_angle_site_symmetry_1
_geom_angle_site_symmetry_2
_geom_angle_site_symmetry_3
_geom_angle_publ_flag
Pt2 Pt1 I1 165.84(2) . . . yes
Pt2 Pt1 As3 85.7(1) . . . yes
Pt2 Pt1 As4 86.3(1) . . . yes
Pt2 Pt1 C112 96.4(2) . . . yes
Pt2 Pt1 C212 93.6(2) . . . yes
I1 Pt1 As3 81.6(1) . . . yes
I1 Pt1 As4 89.1(1) . . . yes
I1 Pt1 C112 96.3(2) . . . yes
I1 Pt1 C212 93.6(2) . . . yes
As3 Pt1 As4 97.7(1) . . . yes
As3 Pt1 C112 177.7(2) . . . yes
As3 Pt1 C212 93.8(2) . . . yes
As4 Pt1 C112 83.2(2) . . . yes
As4 Pt1 C212 168.4(2) . . . yes
C112 Pt1 C212 85.3(2) . . . yes
Pt1 Pt2 I2 166.51(2) . . . yes
Pt1 Pt2 As1 86.2(1) . . . yes
Pt1 Pt2 As2 86.1(1) . . . yes
Pt1 Pt2 C312 92.5(2) . . . yes
Pt1 Pt2 C412 96.5(2) . . . yes
I2 Pt2 As1 92.3(1) . . . yes
I2 Pt2 As2 80.7(1) . . . yes
I2 Pt2 C312 92.0(2) . . . yes
I2 Pt2 C412 96.7(2) . . . yes
As1 Pt2 As2 95.8(1) . . . yes
As1 Pt2 C312 166.7(2) . . . yes
As1 Pt2 C412 83.8(2) . . . yes
As2 Pt2 C312 97.2(2) . . . yes
As2 Pt2 C412 177.4(2) . . . yes
C312 Pt2 C412 83.3(2) . . . yes
Pt2 As1 C111 108.5(2) . . . yes
Pt2 As1 C121 128.7(2) . . . yes
Pt2 As1 C131 111.7(2) . . . yes
C111 As1 C121 95.8(2) . . . yes
C111 As1 C131 105.8(2) . . . yes
C121 As1 C131 103.6(3) . . . yes
Pt2 As2 C211 108.1(2) . . . yes
Pt2 As2 C221 123.2(2) . . . yes
Pt2 As2 C231 118.1(2) . . . yes
C211 As2 C221 101.9(2) . . . yes
C211 As2 C231 110.2(2) . . . yes
C221 As2 C231 93.6(2) . . . yes
Pt1 As3 C311 106.5(2) . . . yes
Pt1 As3 C321 119.9(2) . . . yes
Pt1 As3 C331 121.7(2) . . . yes
C311 As3 C321 106.1(2) . . . yes
C311 As3 C331 106.6(2) . . . yes
C321 As3 C331 94.4(2) . . . yes
Pt1 As4 C411 108.8(2) . . . yes
Pt1 As4 C421 126.5(2) . . . yes
Pt1 As4 C431 112.1(2) . . . yes
C411 As4 C421 98.3(2) . . . yes
C411 As4 C431 104.4(2) . . . yes
C421 As4 C431 104.1(3) . . . yes
As1 C111 C112 120.2(4) . . . yes
As1 C111 C116 117.4(4) . . . yes
C112 C111 C116 120.9(4) . . . yes
Pt1 C112 C111 124.3(4) . . . yes
Pt1 C112 C113 119.5(4) . . . yes
C111 C112 C113 116.2(4) . . . yes
C112 C113 C114 123.8(4) . . . yes
C113 C114 C115 119.0(4) . . . yes
C113 C114 C117 121.3(4) . . . yes
C115 C114 C117 119.7(4) . . . yes
C114 C115 C116 119.1(4) . . . yes
C111 C116 C115 121.0(4) . . . yes
As1 C121 C122 121.9(4) . . . yes
As1 C121 C126 118.5(3) . . . yes
C122 C121 C126 119.4(3) . . . yes
C121 C122 C123 120.3(2) . . . yes
C122 C123 C124 119.8(3) . . . yes
C123 C124 C125 120.4(3) . . . yes
C124 C125 C126 119.8(3) . . . yes
C121 C126 C125 120.3(2) . . . yes
As1 C131 C132 120.0(3) . . . yes
As1 C131 C136 120.5(3) . . . yes
C132 C131 C136 119.4(3) . . . yes
C131 C132 C133 120.3(2) . . . yes
C132 C133 C134 119.8(3) . . . yes
C133 C134 C135 120.4(3) . . . yes
C134 C135 C136 119.8(3) . . . yes
C131 C136 C135 120.3(2) . . . yes
As2 C211 C212 118.0(4) . . . yes
As2 C211 C216 120.4(4) . . . yes
C212 C211 C216 120.9(4) . . . yes
Pt1 C212 C211 125.9(4) . . . yes
Pt1 C212 C213 117.4(4) . . . yes
C211 C212 C213 116.2(4) . . . yes
C212 C213 C214 123.8(4) . . . yes
C213 C214 C215 119.0(4) . . . yes
C213 C214 C217 121.3(4) . . . yes
C215 C214 C217 119.7(4) . . . yes
C214 C215 C216 119.1(4) . . . yes
C211 C216 C215 121.0(4) . . . yes
As2 C221 C222 119.7(3) . . . yes
As2 C221 C226 120.5(3) . . . yes
C222 C221 C226 119.4(3) . . . yes
C221 C222 C223 120.3(2) . . . yes
C222 C223 C224 119.8(3) . . . yes
C223 C224 C225 120.4(3) . . . yes
C224 C225 C226 119.8(3) . . . yes
C221 C226 C225 120.3(2) . . . yes
As2 C231 C232 119.7(3) . . . yes
As2 C231 C236 120.0(3) . . . yes
C232 C231 C236 119.4(3) . . . yes
C231 C232 C233 120.3(2) . . . yes
C232 C233 C234 119.8(3) . . . yes
C233 C234 C235 120.4(3) . . . yes
C234 C235 C236 119.8(3) . . . yes
C231 C236 C235 120.3(2) . . . yes
As3 C311 C312 118.7(4) . . . yes
As3 C311 C316 119.9(4) . . . yes
C312 C311 C316 120.9(4) . . . yes
Pt2 C312 C311 125.8(4) . . . yes
Pt2 C312 C313 118.0(4) . . . yes
C311 C312 C313 116.2(4) . . . yes
C312 C313 C314 123.8(4) . . . yes
C313 C314 C315 119.0(4) . . . yes
C313 C314 C317 121.3(4) . . . yes
C315 C314 C317 119.7(4) . . . yes
C314 C315 C316 119.1(4) . . . yes
C311 C316 C315 121.0(4) . . . yes
As3 C321 C322 118.2(3) . . . yes
As3 C321 C326 122.3(3) . . . yes
C322 C321 C326 119.4(3) . . . yes
C321 C322 C323 120.3(2) . . . yes
C322 C323 C324 119.8(3) . . . yes
C323 C324 C325 120.4(3) . . . yes
C324 C325 C326 119.8(3) . . . yes
C321 C326 C325 120.3(2) . . . yes
As3 C331 C332 120.5(3) . . . yes
As3 C331 C336 119.3(3) . . . yes
C332 C331 C336 119.4(3) . . . yes
C331 C332 C333 120.3(2) . . . yes
C332 C333 C334 119.8(3) . . . yes
C333 C334 C335 120.4(3) . . . yes
C334 C335 C336 119.8(3) . . . yes
C331 C336 C335 120.3(2) . . . yes
As4 C411 C412 120.9(4) . . . yes
As4 C411 C416 117.7(4) . . . yes
C412 C411 C416 120.9(4) . . . yes
Pt2 C412 C411 124.2(4) . . . yes
Pt2 C412 C413 119.6(4) . . . yes
C411 C412 C413 116.2(4) . . . yes
C412 C413 C414 123.8(4) . . . yes
C413 C414 C415 119.0(4) . . . yes
C413 C414 C417 121.3(4) . . . yes
C415 C414 C417 119.7(4) . . . yes
C414 C415 C416 119.1(4) . . . yes
C411 C416 C415 121.0(4) . . . yes
As4 C421 C422 122.0(4) . . . yes
As4 C421 C426 118.5(3) . . . yes
C422 C421 C426 119.4(3) . . . yes
C421 C422 C423 120.3(2) . . . yes
C422 C423 C424 119.8(3) . . . yes
C423 C424 C425 120.4(3) . . . yes
C424 C425 C426 119.8(3) . . . yes
C421 C426 C425 120.3(2) . . . yes
As4 C431 C432 121.9(4) . . . yes
As4 C431 C436 118.3(4) . . . yes
C432 C431 C436 119.4(3) . . . yes
C431 C432 C433 120.3(2) . . . yes
C432 C433 C434 119.8(3) . . . yes
C433 C434 C435 120.4(3) . . . yes
C434 C435 C436 119.8(3) . . . yes
C431 C436 C435 120.3(2) . . . yes
Cl1 C1 Cl2 128.9(19) . . . yes
Cl3 C2 Cl4 128.9(19) . . . yes
C112 C113 H1C113 118.1 . . . no
C114 C113 H1C113 118.1 . . . no
C114 C115 H1C115 120.4 . . . no
C116 C115 H1C115 120.4 . . . no
C111 C116 H1C116 119.5 . . . no
C115 C116 H1C116 119.5 . . . no
C114 C117 H1C117 109.5 . . . no
C114 C117 H2C117 109.5 . . . no
C114 C117 H3C117 109.5 . . . no
C114 C117 H4C117 109.5 . . . no
C114 C117 H5C117 109.5 . . . no
C114 C117 H6C117 109.5 . . . no
H1C117 C117 H2C117 109.5 . . . no
H1C117 C117 H3C117 109.5 . . . no
H2C117 C117 H3C117 109.5 . . . no
H4C117 C117 H5C117 109.5 . . . no
H4C117 C117 H6C117 109.5 . . . no
H5C117 C117 H6C117 109.5 . . . no
C121 C122 H1C122 119.9 . . . no
C123 C122 H1C122 119.9 . . . no
C122 C123 H1C123 120.1 . . . no
C124 C123 H1C123 120.1 . . . no
C123 C124 H1C124 119.8 . . . no
C125 C124 H1C124 119.8 . . . no
C124 C125 H1C125 120.1 . . . no
C126 C125 H1C125 120.1 . . . no
C121 C126 H1C126 119.9 . . . no
C125 C126 H1C126 119.9 . . . no
C131 C132 H1C132 119.9 . . . no
C133 C132 H1C132 119.9 . . . no
C132 C133 H1C133 120.1 . . . no
C134 C133 H1C133 120.1 . . . no
C133 C134 H1C134 119.8 . . . no
C135 C134 H1C134 119.8 . . . no
C134 C135 H1C135 120.1 . . . no
C136 C135 H1C135 120.1 . . . no
C131 C136 H1C136 119.9 . . . no
C135 C136 H1C136 119.9 . . . no
C212 C213 H1C213 118.1 . . . no
C214 C213 H1C213 118.1 . . . no
C214 C215 H1C215 120.4 . . . no
C216 C215 H1C215 120.4 . . . no
C211 C216 H1C216 119.5 . . . no
C215 C216 H1C216 119.5 . . . no
C214 C217 H1C217 109.5 . . . no
C214 C217 H2C217 109.5 . . . no
C214 C217 H3C217 109.5 . . . no
C214 C217 H4C217 109.5 . . . no
C214 C217 H5C217 109.5 . . . no
C214 C217 H6C217 109.5 . . . no
H1C217 C217 H2C217 109.5 . . . no
H1C217 C217 H3C217 109.5 . . . no
H2C217 C217 H3C217 109.5 . . . no
H4C217 C217 H5C217 109.5 . . . no
H4C217 C217 H6C217 109.5 . . . no
H5C217 C217 H6C217 109.5 . . . no
C221 C222 H1C222 119.9 . . . no
C223 C222 H1C222 119.9 . . . no
C222 C223 H1C223 120.1 . . . no
C224 C223 H1C223 120.1 . . . no
C223 C224 H1C224 119.8 . . . no
C225 C224 H1C224 119.8 . . . no
C224 C225 H1C225 120.1 . . . no
C226 C225 H1C225 120.1 . . . no
C221 C226 H1C226 119.9 . . . no
C225 C226 H1C226 119.9 . . . no
C231 C232 H1C232 119.9 . . . no
C233 C232 H1C232 119.9 . . . no
C232 C233 H1C233 120.1 . . . no
C234 C233 H1C233 120.1 . . . no
C233 C234 H1C234 119.8 . . . no
C235 C234 H1C234 119.8 . . . no
C234 C235 H1C235 120.1 . . . no
C236 C235 H1C235 120.1 . . . no
C231 C236 H1C236 119.9 . . . no
C235 C236 H1C236 119.9 . . . no
C312 C313 H1C313 118.1 . . . no
C314 C313 H1C313 118.1 . . . no
C314 C315 H1C315 120.4 . . . no
C316 C315 H1C315 120.4 . . . no
C311 C316 H1C316 119.5 . . . no
C315 C316 H1C316 119.5 . . . no
C314 C317 H1C317 109.5 . . . no
C314 C317 H2C317 109.5 . . . no
C314 C317 H3C317 109.5 . . . no
C314 C317 H4C317 109.5 . . . no
C314 C317 H5C317 109.5 . . . no
C314 C317 H6C317 109.5 . . . no
H1C317 C317 H2C317 109.5 . . . no
H1C317 C317 H3C317 109.5 . . . no
H2C317 C317 H3C317 109.5 . . . no
H4C317 C317 H5C317 109.5 . . . no
H4C317 C317 H6C317 109.5 . . . no
H5C317 C317 H6C317 109.5 . . . no
C321 C322 H1C322 119.9 . . . no
C323 C322 H1C322 119.9 . . . no
C322 C323 H1C323 120.1 . . . no
C324 C323 H1C323 120.1 . . . no
C323 C324 H1C324 119.8 . . . no
C325 C324 H1C324 119.8 . . . no
C324 C325 H1C325 120.1 . . . no
C326 C325 H1C325 120.1 . . . no
C321 C326 H1C326 119.9 . . . no
C325 C326 H1C326 119.9 . . . no
C331 C332 H1C332 119.9 . . . no
C333 C332 H1C332 119.9 . . . no
C332 C333 H1C333 120.1 . . . no
C334 C333 H1C333 120.1 . . . no
C333 C334 H1C334 119.8 . . . no
C335 C334 H1C334 119.8 . . . no
C334 C335 H1C335 120.1 . . . no
C336 C335 H1C335 120.1 . . . no
C331 C336 H1C336 119.9 . . . no
C335 C336 H1C336 119.9 . . . no
C412 C413 H1C413 118.1 . . . no
C414 C413 H1C413 118.1 . . . no
C414 C415 H1C415 120.4 . . . no
C416 C415 H1C415 120.4 . . . no
C411 C416 H1C416 119.5 . . . no
C415 C416 H1C416 119.5 . . . no
C414 C417 H1C417 109.5 . . . no
C414 C417 H2C417 109.5 . . . no
C414 C417 H3C417 109.5 . . . no
C414 C417 H4C417 109.5 . . . no
C414 C417 H5C417 109.5 . . . no
C414 C417 H6C417 109.5 . . . no
H1C417 C417 H2C417 109.5 . . . no
H1C417 C417 H3C417 109.5 . . . no
H2C417 C417 H3C417 109.5 . . . no
H4C417 C417 H5C417 109.5 . . . no
H4C417 C417 H6C417 109.5 . . . no
H5C417 C417 H6C417 109.5 . . . no
C421 C422 H1C422 119.9 . . . no
C423 C422 H1C422 119.9 . . . no
C422 C423 H1C423 120.1 . . . no
C424 C423 H1C423 120.1 . . . no
C423 C424 H1C424 119.8 . . . no
C425 C424 H1C424 119.8 . . . no
C424 C425 H1C425 120.1 . . . no
C426 C425 H1C425 120.1 . . . no
C421 C426 H1C426 119.9 . . . no
C425 C426 H1C426 119.9 . . . no
C431 C432 H1C432 119.9 . . . no
C433 C432 H1C432 119.9 . . . no
C432 C433 H1C433 120.1 . . . no
C434 C433 H1C433 120.1 . . . no
C433 C434 H1C434 119.8 . . . no
C435 C434 H1C434 119.8 . . . no
C434 C435 H1C435 120.1 . . . no
C436 C435 H1C435 120.1 . . . no
C431 C436 H1C436 119.9 . . . no
C435 C436 H1C436 119.9 . . . no
Cl1 C1 H1C1 104.4 . . . no
Cl1 C1 H2C1 104.4 . . . no
Cl2 C1 H1C1 104.4 . . . no
Cl2 C1 H2C1 104.4 . . . no
H1C1 C1 H2C1 109.5 . . . no
Cl3 C2 H1C2 104.4 . . . no
Cl3 C2 H2C2 104.4 . . . no
Cl4 C2 H1C2 104.4 . . . no
Cl4 C2 H2C2 104.4 . . . no
H1C2 C2 H2C2 109.5 . . . no

loop_
_geom_bond_atom_site_label_1
_geom_bond_atom_site_label_2
_geom_bond_distance
_geom_bond_site_symmetry_1
_geom_bond_site_symmetry_2
_geom_bond_publ_flag
Pt1 Pt2 2.752(1) . . yes
Pt1 I1 2.779(1) . . yes
Pt1 As3 2.493(1) . . yes
Pt1 As4 2.467(1) . . yes
Pt1 C112 2.109(5) . . yes
Pt1 C212 2.093(5) . . yes
Pt2 I2 2.825(1) . . yes
Pt2 As1 2.472(1) . . yes
Pt2 As2 2.488(1) . . yes
Pt2 C312 2.113(5) . . yes
Pt2 C412 2.102(5) . . yes
As1 C111 1.911(5) . . yes
As1 C121 1.966(5) . . yes
As1 C131 1.963(5) . . yes
As2 C211 1.937(5) . . yes
As2 C221 1.979(5) . . yes
As2 C231 1.950(5) . . yes
As3 C311 1.921(5) . . yes
As3 C321 1.975(5) . . yes
As3 C331 1.950(5) . . yes
As4 C411 1.903(5) . . yes
As4 C421 1.957(5) . . yes
As4 C431 1.958(5) . . yes
C111 C112 1.404(6) . . yes
C111 C116 1.405(6) . . yes
C112 C113 1.400(6) . . yes
C113 C114 1.390(7) . . yes
C114 C115 1.391(7) . . yes
C114 C117 1.496(6) . . yes
C115 C116 1.395(6) . . yes
C121 C122 1.385(3) . . yes
C121 C126 1.385(3) . . yes
C122 C123 1.392(3) . . yes
C123 C124 1.377(3) . . yes
C124 C125 1.377(3) . . yes
C125 C126 1.392(3) . . yes
C131 C132 1.385(3) . . yes
C131 C136 1.385(3) . . yes
C132 C133 1.392(3) . . yes
C133 C134 1.377(3) . . yes
C134 C135 1.377(3) . . yes
C135 C136 1.392(3) . . yes
C211 C212 1.404(6) . . yes
C211 C216 1.405(6) . . yes
C212 C213 1.400(6) . . yes
C213 C214 1.390(7) . . yes
C214 C215 1.391(7) . . yes
C214 C217 1.496(6) . . yes
C215 C216 1.395(6) . . yes
C221 C222 1.385(3) . . yes
C221 C226 1.385(3) . . yes
C222 C223 1.392(3) . . yes
C223 C224 1.377(3) . . yes
C224 C225 1.377(3) . . yes
C225 C226 1.392(3) . . yes
C231 C232 1.385(3) . . yes
C231 C236 1.385(3) . . yes
C232 C233 1.392(3) . . yes
C233 C234 1.377(3) . . yes
C234 C235 1.377(3) . . yes
C235 C236 1.392(3) . . yes
C311 C312 1.404(6) . . yes
C311 C316 1.405(6) . . yes
C312 C313 1.400(6) . . yes
C313 C314 1.390(7) . . yes
C314 C315 1.391(7) . . yes
C314 C317 1.496(6) . . yes
C315 C316 1.395(6) . . yes
C321 C322 1.385(3) . . yes
C321 C326 1.385(3) . . yes
C322 C323 1.392(3) . . yes
C323 C324 1.377(3) . . yes
C324 C325 1.377(3) . . yes
C325 C326 1.392(3) . . yes
C331 C332 1.385(3) . . yes
C331 C336 1.385(3) . . yes
C332 C333 1.392(3) . . yes
C333 C334 1.377(3) . . yes
C334 C335 1.377(3) . . yes
C335 C336 1.392(3) . . yes
C411 C412 1.404(6) . . yes
C411 C416 1.405(6) . . yes
C412 C413 1.400(6) . . yes
C413 C414 1.390(7) . . yes
C414 C415 1.391(7) . . yes
C414 C417 1.496(6) . . yes
C415 C416 1.395(6) . . yes
C421 C422 1.385(3) . . yes
C421 C426 1.385(3) . . yes
C422 C423 1.392(3) . . yes
C423 C424 1.377(3) . . yes
C424 C425 1.377(3) . . yes
C425 C426 1.392(3) . . yes
C431 C432 1.385(3) . . yes
C431 C436 1.385(3) . . yes
C432 C433 1.392(3) . . yes
C433 C434 1.377(3) . . yes
C434 C435 1.377(3) . . yes
C435 C436 1.392(3) . . yes
C1 Cl1 1.632(12) . . yes
C1 Cl2 1.632(12) . . yes
C2 Cl3 1.632(12) . . yes
C2 Cl4 1.632(12) . . yes
C113 H1C113 1.000 . . no
C115 H1C115 1.000 . . no
C116 H1C116 1.000 . . no
C117 H1C117 1.000 . . no
C117 H2C117 1.000 . . no
C117 H3C117 1.000 . . no
C117 H4C117 1.000 . . no
C117 H5C117 1.000 . . no
C117 H6C117 1.000 . . no
C122 H1C122 1.000 . . no
C123 H1C123 1.000 . . no
C124 H1C124 1.000 . . no
C125 H1C125 1.000 . . no
C126 H1C126 1.000 . . no
C132 H1C132 1.000 . . no
C133 H1C133 1.000 . . no
C134 H1C134 1.000 . . no
C135 H1C135 1.000 . . no
C136 H1C136 1.000 . . no
C213 H1C213 1.000 . . no
C215 H1C215 1.000 . . no
C216 H1C216 1.000 . . no
C217 H1C217 1.000 . . no
C217 H2C217 1.000 . . no
C217 H3C217 1.000 . . no
C217 H4C217 1.000 . . no
C217 H5C217 1.000 . . no
C217 H6C217 1.000 . . no
C222 H1C222 1.000 . . no
C223 H1C223 1.000 . . no
C224 H1C224 1.000 . . no
C225 H1C225 1.000 . . no
C226 H1C226 1.000 . . no
C232 H1C232 1.000 . . no
C233 H1C233 1.000 . . no
C234 H1C234 1.000 . . no
C235 H1C235 1.000 . . no
C236 H1C236 1.000 . . no
C313 H1C313 1.000 . . no
C315 H1C315 1.000 . . no
C316 H1C316 1.000 . . no
C317 H1C317 1.000 . . no
C317 H2C317 1.000 . . no
C317 H3C317 1.000 . . no
C317 H4C317 1.000 . . no
C317 H5C317 1.000 . . no
C317 H6C317 1.000 . . no
C322 H1C322 1.000 . . no
C323 H1C323 1.000 . . no
C324 H1C324 1.000 . . no
C325 H1C325 1.000 . . no
C326 H1C326 1.000 . . no
C332 H1C332 1.000 . . no
C333 H1C333 1.000 . . no
C334 H1C334 1.000 . . no
C335 H1C335 1.000 . . no
C336 H1C336 1.000 . . no
C413 H1C413 1.000 . . no
C415 H1C415 1.000 . . no
C416 H1C416 1.000 . . no
C417 H1C417 1.000 . . no
C417 H2C417 1.000 . . no
C417 H3C417 1.000 . . no
C417 H4C417 1.000 . . no
C417 H5C417 1.000 . . no
C417 H6C417 1.000 . . no
C422 H1C422 1.000 . . no
C423 H1C423 1.000 . . no
C424 H1C424 1.000 . . no
C425 H1C425 1.000 . . no
C426 H1C426 1.000 . . no
C432 H1C432 1.000 . . no
C433 H1C433 1.000 . . no
C434 H1C434 1.000 . . no
C435 H1C435 1.000 . . no
C436 H1C436 1.000 . . no
C1 H1C1 1.000 . . no
C1 H2C1 1.000 . . no
C2 H1C2 1.000 . . no
C2 H2C2 1.000 . . no

loop_
_geom_contact_atom_site_label_1
_geom_contact_atom_site_label_2
_geom_contact_distance
_geom_contact_site_symmetry_1
_geom_contact_site_symmetry_2
_geom_contact_publ_flag
C122 C224 3.484(9) . 2_676 no
C122 C123 3.508(8) . 2_676 no
C133 C225 3.529(9) . 2_676 no
C135 C135 3.55(1) . 2_666 no
C216 C434 3.525(9) . 1_565 no
C234 C324 3.60(1) . 3_756 no
C235 C422 3.563(9) . 1_565 no
C417 C417 3.52(1) . 2_766 no

loop_
_geom_torsion_atom_site_label_1
_geom_torsion_atom_site_label_2
_geom_torsion_atom_site_label_3
_geom_torsion_atom_site_label_4
_geom_torsion_site_symmetry_1
_geom_torsion_site_symmetry_2
_geom_torsion_site_symmetry_3
_geom_torsion_site_symmetry_4
_geom_torsion
_geom_torsion_publ_flag
Pt1 Pt2 As1 C111 . . . . -18.1(2) no
Pt1 Pt2 As1 C121 . . . . 95.7(3) no
Pt1 Pt2 As1 C131 . . . . -134.3(2) no
Pt1 Pt2 As2 C211 . . . . -19.0(2) no
Pt1 Pt2 As2 C221 . . . . -137.3(2) no
Pt1 Pt2 As2 C231 . . . . 106.8(3) no
Pt1 Pt2 C312 C311 . . . . -27.5(5) no
Pt1 Pt2 C312 C313 . . . . 153.7(5) no
Pt1 Pt2 C412 C411 . . . . -3.9(5) no
Pt1 Pt2 C412 C413 . . . . 174.6(5) no
Pt1 As3 C311 C312 . . . . 17.8(5) no
Pt1 As3 C311 C316 . . . . -154.1(4) no
Pt1 As3 C321 C322 . . . . -92.1(4) no
Pt1 As3 C321 C326 . . . . 83.7(5) no
Pt1 As3 C331 C332 . . . . 35.7(8) no
Pt1 As3 C331 C336 . . . . -154.5(5) no
Pt1 As4 C411 C412 . . . . 19.9(5) no
Pt1 As4 C411 C416 . . . . -168.3(4) no
Pt1 As4 C421 C422 . . . . 93.3(6) no
Pt1 As4 C421 C426 . . . . -89.8(5) no
Pt1 As4 C431 C432 . . . . -76.2(6) no
Pt1 As4 C431 C436 . . . . 96.5(5) no
Pt1 C112 C111 As1 . . . . -13.1(7) no
Pt1 C112 C111 C116 . . . . -178.7(5) no
Pt1 C112 C113 C114 . . . . 178.7(4) no
Pt1 C212 C211 As2 . . . . 18.0(7) no
Pt1 C212 C211 C216 . . . . -171.6(5) no
Pt1 C212 C213 C214 . . . . 172.4(4) no
Pt2 Pt1 As3 C311 . . . . -26.4(2) no
Pt2 Pt1 As3 C321 . . . . -146.7(2) no
Pt2 Pt1 As3 C331 . . . . 96.0(3) no
Pt2 Pt1 As4 C411 . . . . -16.3(2) no
Pt2 Pt1 As4 C421 . . . . 99.9(2) no
Pt2 Pt1 As4 C431 . . . . -131.2(3) no
Pt2 Pt1 C112 C111 . . . . -2.5(5) no
Pt2 Pt1 C112 C113 . . . . 178.7(5) no
Pt2 Pt1 C212 C211 . . . . -29.5(6) no
Pt2 Pt1 C212 C213 . . . . 158.8(5) no
Pt2 As1 C111 C112 . . . . 23.2(5) no
Pt2 As1 C111 C116 . . . . -170.8(4) no
Pt2 As1 C121 C122 . . . . 104.5(5) no
Pt2 As1 C121 C126 . . . . -80.1(6) no
Pt2 As1 C131 C132 . . . . -72.7(6) no
Pt2 As1 C131 C136 . . . . 102.4(5) no
Pt2 As2 C211 C212 . . . . 7.0(5) no
Pt2 As2 C211 C216 . . . . -163.5(4) no
Pt2 As2 C221 C222 . . . . -96.2(6) no
Pt2 As2 C221 C226 . . . . 91.0(6) no
Pt2 As2 C231 C232 . . . . 27.0(7) no
Pt2 As2 C231 C236 . . . . -164.2(5) no
Pt2 C312 C311 As3 . . . . 9.3(7) no
Pt2 C312 C311 C316 . . . . -178.9(5) no
Pt2 C312 C313 C314 . . . . 178.9(4) no
Pt2 C412 C411 As4 . . . . -10.0(7) no
Pt2 C412 C411 C416 . . . . 178.5(4) no
Pt2 C412 C413 C414 . . . . -178.6(4) no
I1 Pt1 Pt2 I2 . . . . -110.5(1) no
I1 Pt1 Pt2 As1 . . . . 165.59(8) no
I1 Pt1 Pt2 As2 . . . . -98.31(9) no
I1 Pt1 Pt2 C312 . . . . -1.2(2) no
I1 Pt1 Pt2 C412 . . . . 82.3(2) no
I1 Pt1 As3 C311 . . . . 147.2(2) no
I1 Pt1 As3 C321 . . . . 26.9(2) no
I1 Pt1 As3 C331 . . . . -90.4(3) no
I1 Pt1 As4 C411 . . . . 177.1(2) no
I1 Pt1 As4 C421 . . . . -66.8(2) no
I1 Pt1 As4 C431 . . . . 62.1(3) no
I1 Pt1 C112 C111 . . . . -176.3(5) no
I1 Pt1 C112 C113 . . . . 5.0(5) no
I1 Pt1 C212 C211 . . . . 138.3(6) no
I1 Pt1 C212 C213 . . . . -33.4(5) no
I2 Pt2 Pt1 As3 . . . . -83.56(9) no
I2 Pt2 Pt1 As4 . . . . 178.4(1) no
I2 Pt2 Pt1 C112 . . . . 95.7(2) no
I2 Pt2 Pt1 C212 . . . . 9.9(2) no
I2 Pt2 As1 C111 . . . . 175.3(2) no
I2 Pt2 As1 C121 . . . . -70.8(3) no
I2 Pt2 As1 C131 . . . . 59.1(2) no
I2 Pt2 As2 C211 . . . . 158.1(2) no
I2 Pt2 As2 C221 . . . . 39.8(2) no
I2 Pt2 As2 C231 . . . . -76.1(3) no
I2 Pt2 C312 C311 . . . . 139.8(5) no
I2 Pt2 C312 C313 . . . . -39.1(5) no
I2 Pt2 C412 C411 . . . . 179.1(5) no
I2 Pt2 C412 C413 . . . . -2.4(5) no
As1 Pt2 Pt1 As3 . . . . -167.48(5) no
As1 Pt2 Pt1 As4 . . . . 94.47(7) no
As1 Pt2 Pt1 C112 . . . . 11.7(2) no
As1 Pt2 Pt1 C212 . . . . -74.0(2) no
As1 Pt2 As2 C211 . . . . 66.8(2) no
As1 Pt2 As2 C221 . . . . -51.5(2) no
As1 Pt2 As2 C231 . . . . -167.4(3) no
As1 Pt2 C312 C311 . . . . -111.5(9) no
As1 Pt2 C312 C313 . . . . 70(1) no
As1 Pt2 C412 C411 . . . . -89.3(5) no
As1 Pt2 C412 C413 . . . . 89.2(5) no
As1 C111 C112 C113 . . . . 165.6(4) no
As1 C111 C116 C115 . . . . -166.0(5) no
As1 C121 C122 C123 . . . . 175.2(5) no
As1 C121 C126 C125 . . . . -175.4(5) no
As1 C131 C132 C133 . . . . 175.1(5) no
As1 C131 C136 C135 . . . . -175.0(5) no
As2 Pt2 Pt1 As3 . . . . -71.38(6) no
As2 Pt2 Pt1 As4 . . . . -169.43(8) no
As2 Pt2 Pt1 C112 . . . . 107.8(2) no
As2 Pt2 Pt1 C212 . . . . 22.1(2) no
As2 Pt2 As1 C111 . . . . -103.8(2) no
As2 Pt2 As1 C121 . . . . 10.0(3) no
As2 Pt2 As1 C131 . . . . 140.0(2) no
As2 Pt2 C312 C311 . . . . 58.9(5) no
As2 Pt2 C312 C313 . . . . -119.9(5) no
As2 Pt2 C412 C411 . . . . -170(4) no
As2 Pt2 C412 C413 . . . . 8(4) no
As2 C211 C212 C213 . . . . -170.3(4) no
As2 C211 C216 C215 . . . . 170.2(6) no
As2 C221 C222 C223 . . . . -172.8(6) no
As2 C221 C226 C225 . . . . 172.8(6) no
As2 C231 C232 C233 . . . . 168.9(6) no
As2 C231 C236 C235 . . . . -168.7(6) no
As3 Pt1 Pt2 C312 . . . . 25.7(2) no
As3 Pt1 Pt2 C412 . . . . 109.2(2) no
As3 Pt1 As4 C411 . . . . -101.5(2) no
As3 Pt1 As4 C421 . . . . 14.7(3) no
As3 Pt1 As4 C431 . . . . 143.6(3) no
As3 Pt1 C112 C111 . . . . 157(4) no
As3 Pt1 C112 C113 . . . . -21(5) no
As3 Pt1 C212 C211 . . . . 56.4(6) no
As3 Pt1 C212 C213 . . . . -115.2(5) no
As3 C311 C312 C313 . . . . -171.8(4) no
As3 C311 C316 C315 . . . . 171.8(5) no
As3 C321 C322 C323 . . . . 176.1(5) no
As3 C321 C326 C325 . . . . -175.9(5) no
As3 C331 C332 C333 . . . . 169.7(6) no
As3 C331 C336 C335 . . . . -169.8(6) no
As4 Pt1 Pt2 C312 . . . . -72.3(2) no
As4 Pt1 Pt2 C412 . . . . 11.2(2) no
As4 Pt1 As3 C311 . . . . 59.3(2) no
As4 Pt1 As3 C321 . . . . -61.1(2) no
As4 Pt1 As3 C331 . . . . -178.4(3) no
As4 Pt1 C112 C111 . . . . -88.0(5) no
As4 Pt1 C112 C113 . . . . 93.3(5) no
As4 Pt1 C212 C211 . . . . -118.4(8) no
As4 Pt1 C212 C213 . . . . 70(1) no
As4 C411 C412 C413 . . . . 171.4(4) no
As4 C411 C416 C415 . . . . -171.7(5) no
As4 C421 C422 C423 . . . . 176.8(5) no
As4 C421 C426 C425 . . . . -177.0(5) no
As4 C431 C432 C433 . . . . 172.6(5) no
As4 C431 C436 C435 . . . . -172.9(5) no
C111 As1 Pt2 C312 . . . . 67(1) no
C111 As1 Pt2 C412 . . . . 78.9(2) no
C111 As1 C121 C122 . . . . -136.2(5) no
C111 As1 C121 C126 . . . . 39.2(5) no
C111 As1 C131 C132 . . . . 169.5(5) no
C111 As1 C131 C136 . . . . -15.5(6) no
C111 C112 Pt1 C212 . . . . 90.6(5) no
C111 C112 C113 C114 . . . . -0.1(9) no
C111 C116 C115 C114 . . . . 0.0(9) no
C112 Pt1 Pt2 C312 . . . . -155.1(2) no
C112 Pt1 Pt2 C412 . . . . -71.5(2) no
C112 Pt1 As3 C311 . . . . 174(4) no
C112 Pt1 As3 C321 . . . . 53(4) no
C112 Pt1 As3 C331 . . . . -64(5) no
C112 Pt1 As4 C411 . . . . 80.6(2) no
C112 Pt1 As4 C421 . . . . -163.2(3) no
C112 Pt1 As4 C431 . . . . -34.3(3) no
C112 Pt1 C212 C211 . . . . -125.6(6) no
C112 Pt1 C212 C213 . . . . 62.7(5) no
C112 C111 As1 C121 . . . . -111.0(5) no
C112 C111 As1 C131 . . . . 143.1(5) no
C112 C111 C116 C115 . . . . 0.0(9) no
C112 C113 C114 C115 . . . . 0.1(9) no
C112 C113 C114 C117 . . . . -179.9(6) no
C113 C112 Pt1 C212 . . . . -88.2(5) no
C113 C112 C111 C116 . . . . 0.0(9) no
C113 C114 C115 C116 . . . . -0.1(9) no
C116 C111 As1 C121 . . . . 55.1(5) no
C116 C111 As1 C131 . . . . -50.8(5) no
C116 C115 C114 C117 . . . . 180.0(6) no
C121 As1 Pt2 C312 . . . . -179.6(9) no
C121 As1 Pt2 C412 . . . . -167.3(3) no
C121 As1 C131 C132 . . . . 69.4(6) no
C121 As1 C131 C136 . . . . -115.6(6) no
C121 C122 C123 C124 . . . . 0(1) no
C121 C126 C125 C124 . . . . 0(1) no
C122 C121 As1 C131 . . . . -28.4(6) no
C122 C121 C126 C125 . . . . 0(1) no
C122 C123 C124 C125 . . . . 0(1) no
C123 C122 C121 C126 . . . . -0.1(9) no
C123 C124 C125 C126 . . . . 0(1) no
C126 C121 As1 C131 . . . . 147.0(5) no
C131 As1 Pt2 C312 . . . . -50(1) no
C131 As1 Pt2 C412 . . . . -37.3(2) no
C131 C132 C133 C134 . . . . 0(1) no
C131 C136 C135 C134 . . . . 0(1) no
C132 C131 C136 C135 . . . . 0(1) no
C132 C133 C134 C135 . . . . 0(1) no
C133 C132 C131 C136 . . . . 0(1) no
C133 C134 C135 C136 . . . . 0(1) no
C211 As2 Pt2 C312 . . . . -111.0(3) no
C211 As2 Pt2 C412 . . . . 148(4) no
C211 As2 C221 C222 . . . . 142.6(6) no
C211 As2 C221 C226 . . . . -30.2(6) no
C211 As2 C231 C232 . . . . 151.8(6) no
C211 As2 C231 C236 . . . . -39.4(7) no
C211 C212 C213 C214 . . . . -0.1(9) no
C211 C216 C215 C214 . . . . 0(1) no
C212 Pt1 Pt2 C312 . . . . 119.2(2) no
C212 Pt1 Pt2 C412 . . . . -157.2(2) no
C212 Pt1 As3 C311 . . . . -119.7(3) no
C212 Pt1 As3 C321 . . . . 120.0(3) no
C212 Pt1 As3 C331 . . . . 2.7(4) no
C212 Pt1 As4 C411 . . . . 73(1) no
C212 Pt1 As4 C421 . . . . -170(1) no
C212 Pt1 As4 C431 . . . . -42(1) no
C212 C211 As2 C221 . . . . 138.2(5) no
C212 C211 As2 C231 . . . . -123.3(5) no
C212 C211 C216 C215 . . . . 0(1) no
C212 C213 C214 C215 . . . . -0.1(8) no
C212 C213 C214 C217 . . . . -179.8(6) no
C213 C212 C211 C216 . . . . 0.1(9) no
C213 C214 C215 C216 . . . . 0.2(9) no
C216 C211 As2 C221 . . . . -32.2(5) no
C216 C211 As2 C231 . . . . 66.2(5) no
C216 C215 C214 C217 . . . . 180.0(6) no
C221 As2 Pt2 C312 . . . . 130.7(3) no
C221 As2 Pt2 C412 . . . . 29(4) no
C221 As2 C231 C232 . . . . -104.1(6) no
C221 As2 C231 C236 . . . . 64.6(7) no
C221 C222 C223 C224 . . . . 0(1) no
C221 C226 C225 C224 . . . . 0(1) no
C222 C221 As2 C231 . . . . 31.1(6) no
C222 C221 C226 C225 . . . . 0(1) no
C222 C223 C224 C225 . . . . 0(1) no
C223 C222 C221 C226 . . . . 0(1) no
C223 C224 C225 C226 . . . . 0(1) no
C226 C221 As2 C231 . . . . -141.7(6) no
C231 As2 Pt2 C312 . . . . 14.8(4) no
C231 As2 Pt2 C412 . . . . -87(4) no
C231 C232 C233 C234 . . . . 0(1) no
C231 C236 C235 C234 . . . . 0(1) no
C232 C231 C236 C235 . . . . 0(1) no
C232 C233 C234 C235 . . . . 0(1) no
C233 C232 C231 C236 . . . . 0(1) no
C233 C234 C235 C236 . . . . 0(1) no
C311 As3 C321 C322 . . . . 147.3(4) no
C311 As3 C321 C326 . . . . -36.8(5) no
C311 As3 C331 C332 . . . . 158.0(6) no
C311 As3 C331 C336 . . . . -32.1(7) no
C311 C312 Pt2 C412 . . . . -123.8(6) no
C311 C312 C313 C314 . . . . 0.0(9) no
C311 C316 C315 C314 . . . . 0.0(9) no
C312 Pt2 C412 C411 . . . . 87.9(5) no
C312 Pt2 C412 C413 . . . . -93.7(5) no
C312 C311 As3 C321 . . . . 146.6(5) no
C312 C311 As3 C331 . . . . -113.7(5) no
C312 C311 C316 C315 . . . . 0.0(9) no
C312 C313 C314 C315 . . . . 0.0(9) no
C312 C313 C314 C317 . . . . 179.9999 no
C313 C312 Pt2 C412 . . . . 57.4(5) no
C313 C312 C311 C316 . . . . 0.0(9) no
C313 C314 C315 C316 . . . . 0.0(9) no
C316 C311 As3 C321 . . . . -25.3(5) no
C316 C311 As3 C331 . . . . 74.4(5) no
C316 C315 C314 C317 . . . . 180.0(6) no
C321 As3 C331 C332 . . . . -93.8(6) no
C321 As3 C331 C336 . . . . 76.1(7) no
C321 C322 C323 C324 . . . . 0.0(9) no
C321 C326 C325 C324 . . . . 0(1) no
C322 C321 As3 C331 . . . . 38.6(5) no
C322 C321 C326 C325 . . . . 0.0(9) no
C322 C323 C324 C325 . . . . 0(1) no
C323 C322 C321 C326 . . . . 0.0(8) no
C323 C324 C325 C326 . . . . 0(1) no
C326 C321 As3 C331 . . . . -145.5(5) no
C331 C332 C333 C334 . . . . 0(1) no
C331 C336 C335 C334 . . . . 0(1) no
C332 C331 C336 C335 . . . . 0(1) no
C332 C333 C334 C335 . . . . 0(1) no
C333 C332 C331 C336 . . . . 0(1) no
C333 C334 C335 C336 . . . . 0(1) no
C411 As4 C421 C422 . . . . -145.9(5) no
C411 As4 C421 C426 . . . . 31.0(5) no
C411 As4 C431 C432 . . . . 166.2(5) no
C411 As4 C431 C436 . . . . -21.0(6) no
C411 C412 C413 C414 . . . . 0.0(8) no
C411 C416 C415 C414 . . . . 0.0(9) no
C412 C411 As4 C421 . . . . -113.3(5) no
C412 C411 As4 C431 . . . . 139.8(5) no
C412 C411 C416 C415 . . . . 0.1(9) no
C412 C413 C414 C415 . . . . 0.0(8) no
C412 C413 C414 C417 . . . . -180.0(6) no
C413 C412 C411 C416 . . . . -0.1(8) no
C413 C414 C415 C416 . . . . 0.0(8) no
C416 C411 As4 C421 . . . . 58.5(5) no
C416 C411 As4 C431 . . . . -48.5(5) no
C416 C415 C414 C417 . . . . 180.0(6) no
C421 As4 C431 C432 . . . . 63.7(6) no
C421 As4 C431 C436 . . . . -123.6(5) no
C421 C422 C423 C424 . . . . 0(1) no
C421 C426 C425 C424 . . . . 0(1) no
C422 C421 As4 C431 . . . . -38.7(6) no
C422 C421 C426 C425 . . . . 0.0(9) no
C422 C423 C424 C425 . . . . 0(1) no
C423 C422 C421 C426 . . . . 0(1) no
C423 C424 C425 C426 . . . . 0(1) no
C426 C421 As4 C431 . . . . 138.2(5) no
C431 C432 C433 C434 . . . . 0(1) no
C431 C436 C435 C434 . . . . 0(1) no
C432 C431 C436 C435 . . . . 0(1) no
C432 C433 C434 C435 . . . . 0(1) no
C433 C432 C431 C436 . . . . 0(1) no
C433 C434 C435 C436 . . . . 0(1) no
